data_7232646
loop_
_publ_author_name
'Angamuthu, Raja'
'Raje, Sakthi'

_publ_section_title
;
 Solvent-Free Synthesis and Reactivity of Nickel(II) Borohydride and
 Nickel(II) Hydride
;
_journal_name_full 'Green Chemistry'
_journal_paper_doi 10.1039/C8GC04058C
_journal_year 2019
_chemical_formula_moiety 'C15 H16 N4 Ni O3'
_chemical_formula_sum 'C15 H16 N4 Ni O3'
_chemical_formula_weight 359.03
_chemical_name_systematic
;
 ?
;
_space_group_crystal_system trigonal
_space_group_IT_number 148
_space_group_name_Hall '-R 3'
_space_group_name_H-M_alt 'R -3'
_symmetry_space_group_name_Hall '-R 3'
_symmetry_space_group_name_H-M 'R -3 :H'
_atom_sites_solution_hydrogens geom
_atom_sites_solution_primary iterative
_audit_creation_date 2019-03-16
_audit_creation_method
;
Olex2 1.2
(compiled 2018.05.29 svn.r3508 for OlexSys, GUI svn.r5506)
;
_audit_update_record
;
2019-03-21 deposited with the CCDC.    2019-04-18 downloaded from the CCDC.
;
_cell_angle_alpha 90
_cell_angle_beta 90
_cell_angle_gamma 120
_cell_formula_units_Z 18
_cell_length_a 30.9603(10)
_cell_length_b 30.9603(10)
_cell_length_c 11.4869(5)
_cell_measurement_reflns_used 9932
_cell_measurement_temperature 100(2)
_cell_measurement_theta_max 27.578
_cell_measurement_theta_min 2.278
_cell_volume 9535.5(6)
_computing_cell_refinement 'SAINT v8.34A (Bruker, 2013)'
_computing_data_reduction 'SAINT v8.34A (Bruker, 2013)'
_computing_molecular_graphics 'Olex2 (Dolomanov et al., 2009)'
_computing_publication_material 'Olex2 (Dolomanov et al., 2009)'
_computing_structure_refinement 'ShelXL (Sheldrick, 2015)'
_computing_structure_solution 'olex2.solve (Bourhis et al., 2015)'
_diffrn_ambient_temperature 100.2
_diffrn_measured_fraction_theta_full 0.999
_diffrn_measured_fraction_theta_max 0.999
_diffrn_measurement_device_type 'Bruker APEX-II CCD'
_diffrn_measurement_method '\f and \w scans'
_diffrn_radiation_type MoK\a
_diffrn_radiation_wavelength 0.71073
_diffrn_reflns_av_R_equivalents 0.0491
_diffrn_reflns_av_unetI/netI 0.0265
_diffrn_reflns_Laue_measured_fraction_full 0.999
_diffrn_reflns_Laue_measured_fraction_max 0.999
_diffrn_reflns_limit_h_max 36
_diffrn_reflns_limit_h_min -36
_diffrn_reflns_limit_k_max 36
_diffrn_reflns_limit_k_min -36
_diffrn_reflns_limit_l_max 13
_diffrn_reflns_limit_l_min -13
_diffrn_reflns_number 38689
_diffrn_reflns_point_group_measured_fraction_full 0.999
_diffrn_reflns_point_group_measured_fraction_max 0.999
_diffrn_reflns_theta_full 24.979
_diffrn_reflns_theta_max 24.979
_diffrn_reflns_theta_min 2.279
_exptl_absorpt_coefficient_mu 0.930
_exptl_absorpt_correction_T_max 0.7457
_exptl_absorpt_correction_T_min 0.6391
_exptl_absorpt_correction_type multi-scan
_exptl_absorpt_process_details
'SADABS-2014/4 (Bruker,2014/4) was used for absorption correction. wR2(int) was 0.1284 before and 0.0507 after correction. The Ratio of minimum to maximum transmission is 0.8570. The \l/2 correction factor is 0.00150.'
_exptl_crystal_colour 'light violet'
_exptl_crystal_colour_modifier light
_exptl_crystal_colour_primary violet
_exptl_crystal_density_diffrn 1.125
_exptl_crystal_description block
_exptl_crystal_F_000 3348
_exptl_crystal_size_max 0.08
_exptl_crystal_size_mid 0.05
_exptl_crystal_size_min 0.02
_refine_diff_density_max 0.449
_refine_diff_density_min -0.391
_refine_diff_density_rms 0.089
_refine_ls_extinction_method none
_refine_ls_goodness_of_fit_ref 1.139
_refine_ls_hydrogen_treatment constr
_refine_ls_matrix_type full
_refine_ls_number_parameters 208
_refine_ls_number_reflns 3723
_refine_ls_number_restraints 0
_refine_ls_restrained_S_all 1.139
_refine_ls_R_factor_all 0.0565
_refine_ls_R_factor_gt 0.0429
_refine_ls_shift/su_max 0.001
_refine_ls_shift/su_mean 0.000
_refine_ls_structure_factor_coef Fsqd
_refine_ls_weighting_details 'w=1/[\s^2^(Fo^2^)+(0.0673P)^2^+21.9961P] where P=(Fo^2^+2Fc^2^)/3'
_refine_ls_weighting_scheme calc
_refine_ls_wR_factor_gt 0.1145
_refine_ls_wR_factor_ref 0.1283
_reflns_Friedel_coverage 0.000
_reflns_number_gt 3079
_reflns_number_total 3723
_reflns_threshold_expression 'I > 2\s(I)'
_cod_data_source_file c8gc04058c2.cif
_cod_data_source_block '[(LH)Ni(CO3)]'
_cod_original_cell_volume 9535.5(7)
_cod_database_code 7232646
_shelx_shelxl_version_number 2016/4
_shelx_space_group_comment
;
The symmetry employed for this shelxl refinement is uniquely defined
by the following loop, which should always be used as a source of
symmetry information in preference to the above space-group names.
They are only intended as comments.
;
_shelx_estimated_absorpt_t_max 0.982
_shelx_estimated_absorpt_t_min 0.929
_olex2_refinement_description
;
1. Fixed Uiso
 At 1.2 times of:
  All C(H) groups, All C(H,H) groups, All N(H) groups
2.a Ternary CH refined with riding coordinates:
 N4(H4), N2(H2)
2.b Secondary CH2 refined with riding coordinates:
 C1(H1A,H1B), C7(H7A,H7B), C14(H14A,H14B), C8(H8A,H8B)
2.c Aromatic/amide H refined with riding coordinates:
 C3(H3), C4(H4A), C5(H5), C12(H12), C10(H10), C11(H11)
;
_olex2_submission_special_instructions 'No special instructions were received'

loop_
_space_group_symop_operation_xyz
'x, y, z'
'-y, x-y, z'
'-x+y, -x, z'
'x+2/3, y+1/3, z+1/3'
'-y+2/3, x-y+1/3, z+1/3'
'-x+y+2/3, -x+1/3, z+1/3'
'x+1/3, y+2/3, z+2/3'
'-y+1/3, x-y+2/3, z+2/3'
'-x+y+1/3, -x+2/3, z+2/3'
'-x, -y, -z'
'y, -x+y, -z'
'x-y, x, -z'
'-x+2/3, -y+1/3, -z+1/3'
'y+2/3, -x+y+1/3, -z+1/3'
'x-y+2/3, x+1/3, -z+1/3'
'-x+1/3, -y+2/3, -z+2/3'
'y+1/3, -x+y+2/3, -z+2/3'
'x-y+1/3, x+2/3, -z+2/3'

loop_
_atom_site_label
_atom_site_type_symbol
_atom_site_fract_x
_atom_site_fract_y
_atom_site_fract_z
_atom_site_U_iso_or_equiv
_atom_site_adp_type
_atom_site_occupancy
_atom_site_site_symmetry_order
_atom_site_calc_flag
_atom_site_refinement_flags_posn
Ni1 Ni 0.64071(2) 0.57643(2) 0.88805(3) 0.02658(15) Uani 1 1 d .
O1 O 0.62032(8) 0.63122(8) 0.89467(19) 0.0333(5) Uani 1 1 d .
O2 O 0.69862(8) 0.64954(8) 0.88068(19) 0.0333(5) Uani 1 1 d .
O3 O 0.68123(9) 0.71157(8) 0.89100(18) 0.0377(6) Uani 1 1 d .
N4 N 0.61943(10) 0.55386(10) 0.7082(2) 0.0335(6) Uani 1 1 d .
H4 H 0.629439 0.584163 0.659357 0.040 Uiso 1 1 calc R
N1 N 0.57540(9) 0.51539(9) 0.9126(2) 0.0257(5) Uani 1 1 d .
N3 N 0.67193(9) 0.53434(10) 0.8652(2) 0.0338(6) Uani 1 1 d .
N2 N 0.64976(9) 0.56131(10) 1.0681(2) 0.0313(6) Uani 1 1 d .
H2 H 0.660355 0.592081 1.115599 0.038 Uiso 1 1 calc R
C1C C 0.66727(13) 0.66548(12) 0.8887(2) 0.0326(7) Uani 1 1 d .
C2 C 0.56289(11) 0.49485(11) 1.0178(3) 0.0259(6) Uani 1 1 d .
C3 C 0.51653(12) 0.45378(11) 1.0372(3) 0.0294(7) Uani 1 1 d .
H3 H 0.507373 0.439379 1.112597 0.035 Uiso 1 1 calc R
C6 C 0.54485(11) 0.49515(12) 0.8213(3) 0.0299(7) Uani 1 1 d .
C13 C 0.69133(12) 0.52373(13) 0.9576(3) 0.0415(9) Uani 1 1 d .
C1 C 0.60163(12) 0.52109(12) 1.1120(3) 0.0315(7) Uani 1 1 d .
H1A H 0.588366 0.535299 1.169541 0.038 Uiso 1 1 calc R
H1B H 0.607299 0.496203 1.152824 0.038 Uiso 1 1 calc R
C7 C 0.56475(13) 0.52273(14) 0.7080(3) 0.0410(8) Uani 1 1 d .
H7A H 0.554426 0.498301 0.643613 0.049 Uiso 1 1 calc R
H7B H 0.549964 0.544151 0.693703 0.049 Uiso 1 1 calc R
C9 C 0.66971(12) 0.51435(12) 0.7609(3) 0.0396(8) Uani 1 1 d .
C4 C 0.48368(12) 0.43395(11) 0.9452(3) 0.0308(7) Uani 1 1 d .
H4A H 0.451063 0.406554 0.957527 0.037 Uiso 1 1 calc R
C14 C 0.69011(13) 0.54870(15) 1.0687(3) 0.0455(9) Uani 1 1 d .
H14A H 0.685069 0.526283 1.135083 0.055 Uiso 1 1 calc R
H14B H 0.722605 0.579582 1.079524 0.055 Uiso 1 1 calc R
C5 C 0.49832(12) 0.45403(12) 0.8353(3) 0.0323(7) Uani 1 1 d .
H5 H 0.476648 0.439693 0.770514 0.039 Uiso 1 1 calc R
C8 C 0.64551(13) 0.52790(13) 0.6659(3) 0.0427(9) Uani 1 1 d .
H8A H 0.671333 0.549599 0.609082 0.051 Uiso 1 1 calc R
H8B H 0.621268 0.497122 0.624755 0.051 Uiso 1 1 calc R
C12 C 0.71177(14) 0.49329(15) 0.9447(5) 0.0585(12) Uani 1 1 d .
H12 H 0.725846 0.485746 1.009648 0.070 Uiso 1 1 calc R
C10 C 0.68990(14) 0.48381(14) 0.7438(5) 0.0569(11) Uani 1 1 d .
H10 H 0.688836 0.469904 0.669376 0.068 Uiso 1 1 calc R
C11 C 0.71150(15) 0.47408(15) 0.8369(5) 0.0683(14) Uani 1 1 d .
H11 H 0.726366 0.453920 0.826588 0.082 Uiso 1 1 calc R

loop_
_atom_site_aniso_label
_atom_site_aniso_U_11
_atom_site_aniso_U_22
_atom_site_aniso_U_33
_atom_site_aniso_U_23
_atom_site_aniso_U_13
_atom_site_aniso_U_12
Ni1 0.0267(2) 0.0284(2) 0.0247(2) 0.00333(16) 0.00375(16) 0.01380(18)
O1 0.0377(13) 0.0379(13) 0.0289(12) 0.0048(10) 0.0071(10) 0.0223(11)
O2 0.0353(12) 0.0304(12) 0.0334(12) 0.0044(9) 0.0099(10) 0.0159(10)
O3 0.0567(15) 0.0315(13) 0.0274(12) -0.0002(10) 0.0042(11) 0.0239(11)
N4 0.0392(15) 0.0356(15) 0.0231(13) 0.0039(11) 0.0071(12) 0.0167(13)
N1 0.0265(13) 0.0298(13) 0.0229(13) 0.0021(11) 0.0031(10) 0.0156(11)
N3 0.0253(14) 0.0281(14) 0.0457(17) 0.0069(13) 0.0112(12) 0.0116(12)
N2 0.0285(14) 0.0322(14) 0.0306(14) 0.0014(11) -0.0064(11) 0.0133(12)
C1C 0.046(2) 0.0389(19) 0.0167(14) 0.0032(13) 0.0064(14) 0.0239(17)
C2 0.0279(16) 0.0288(16) 0.0263(15) 0.0013(13) 0.0041(13) 0.0183(14)
C3 0.0347(17) 0.0261(16) 0.0336(17) 0.0042(13) 0.0094(14) 0.0198(14)
C6 0.0317(17) 0.0349(17) 0.0277(16) -0.0051(13) -0.0016(13) 0.0203(15)
C13 0.0253(17) 0.0359(19) 0.063(2) 0.0156(17) 0.0079(17) 0.0147(15)
C1 0.0327(17) 0.0371(18) 0.0252(16) 0.0050(14) 0.0034(13) 0.0179(15)
C7 0.042(2) 0.053(2) 0.0260(17) -0.0002(15) -0.0022(15) 0.0227(18)
C9 0.0289(17) 0.0248(17) 0.056(2) -0.0001(16) 0.0155(16) 0.0065(14)
C4 0.0260(16) 0.0236(15) 0.0413(18) -0.0033(14) 0.0048(14) 0.0111(13)
C14 0.0305(18) 0.055(2) 0.051(2) 0.0177(18) -0.0009(16) 0.0212(17)
C5 0.0306(17) 0.0301(17) 0.0384(18) -0.0096(14) -0.0032(14) 0.0169(14)
C8 0.040(2) 0.0340(18) 0.040(2) -0.0093(16) 0.0151(16) 0.0078(16)
C12 0.031(2) 0.046(2) 0.103(4) 0.022(2) 0.007(2) 0.0228(18)
C10 0.036(2) 0.038(2) 0.092(3) -0.008(2) 0.021(2) 0.0145(18)
C11 0.039(2) 0.040(2) 0.133(5) -0.001(3) 0.019(3) 0.025(2)

loop_
_atom_type_symbol
_atom_type_description
_atom_type_scat_dispersion_real
_atom_type_scat_dispersion_imag
_atom_type_scat_source
C C 0.0033 0.0016 'International Tables Vol C Tables 4.2.6.8 and 6.1.1.4'
H H 0.0000 0.0000 'International Tables Vol C Tables 4.2.6.8 and 6.1.1.4'
N N 0.0061 0.0033 'International Tables Vol C Tables 4.2.6.8 and 6.1.1.4'
Ni Ni 0.3393 1.1124 'International Tables Vol C Tables 4.2.6.8 and 6.1.1.4'
O O 0.0106 0.0060 'International Tables Vol C Tables 4.2.6.8 and 6.1.1.4'

loop_
_geom_angle_atom_site_label_1
_geom_angle_atom_site_label_2
_geom_angle_atom_site_label_3
_geom_angle
O1 Ni1 N4 97.45(10)
O1 Ni1 N2 105.36(9)
O1 Ni1 C1C 32.14(10)
O2 Ni1 O1 63.98(8)
O2 Ni1 N4 105.66(10)
O2 Ni1 N2 98.06(9)
O2 Ni1 C1C 31.84(10)
N4 Ni1 C1C 103.97(10)
N1 Ni1 O1 101.01(9)
N1 Ni1 O2 164.22(9)
N1 Ni1 N4 80.10(10)
N1 Ni1 N3 89.57(10)
N1 Ni1 N2 80.70(10)
N1 Ni1 C1C 132.95(11)
N3 Ni1 O1 168.71(10)
N3 Ni1 O2 105.78(9)
N3 Ni1 N4 80.36(11)
N3 Ni1 N2 80.05(11)
N3 Ni1 C1C 137.49(11)
N2 Ni1 N4 152.54(11)
N2 Ni1 C1C 103.47(10)
C1C O1 Ni1 89.53(18)
C1C O2 Ni1 90.54(19)
C7 N4 Ni1 106.02(18)
C7 N4 C8 114.0(3)
C8 N4 Ni1 109.1(2)
C2 N1 Ni1 120.0(2)
C2 N1 C6 121.3(3)
C6 N1 Ni1 118.7(2)
C13 N3 Ni1 118.7(2)
C9 N3 Ni1 119.5(2)
C9 N3 C13 121.6(3)
C1 N2 Ni1 108.85(18)
C1 N2 C14 113.9(3)
C14 N2 Ni1 106.1(2)
O1 C1C Ni1 58.33(15)
O2 C1C Ni1 57.62(16)
O2 C1C O1 115.9(3)
O3 C1C Ni1 178.9(2)
O3 C1C O1 121.9(3)
O3 C1C O2 122.2(3)
N1 C2 C3 120.5(3)
N1 C2 C1 115.4(3)
C3 C2 C1 124.0(3)
C2 C3 C4 118.9(3)
N1 C6 C7 114.7(3)
N1 C6 C5 120.7(3)
C5 C6 C7 124.6(3)
N3 C13 C14 114.7(3)
N3 C13 C12 119.8(4)
C12 C13 C14 125.5(4)
N2 C1 C2 113.9(2)
N4 C7 C6 112.4(3)
N3 C9 C8 116.2(3)
N3 C9 C10 120.5(4)
C10 C9 C8 123.3(4)
C3 C4 C5 119.8(3)
N2 C14 C13 111.9(3)
C6 C5 C4 118.7(3)
N4 C8 C9 113.6(3)
C11 C12 C13 119.2(4)
C11 C10 C9 118.4(4)
C10 C11 C12 120.4(4)

loop_
_geom_bond_atom_site_label_1
_geom_bond_atom_site_label_2
_geom_bond_distance
Ni1 O1 2.086(2)
Ni1 O2 2.070(2)
Ni1 N4 2.175(3)
Ni1 N1 1.979(2)
Ni1 N3 1.990(3)
Ni1 N2 2.170(3)
Ni1 C1C 2.452(3)
O1 C1C 1.304(4)
O2 C1C 1.293(4)
O3 C1C 1.268(4)
N4 C7 1.471(4)
N4 C8 1.477(4)
N1 C2 1.330(4)
N1 C6 1.340(4)
N3 C13 1.339(5)
N3 C9 1.335(4)
N2 C1 1.473(4)
N2 C14 1.483(4)
C2 C3 1.379(4)
C2 C1 1.514(4)
C3 C4 1.380(4)
C6 C7 1.509(5)
C6 C5 1.374(4)
C13 C14 1.501(6)
C13 C12 1.381(5)
C9 C8 1.497(5)
C9 C10 1.384(5)
C4 C5 1.380(5)
C12 C11 1.372(7)
C10 C11 1.372(7)
